data_1547673
loop_
_publ_author_name
'Ramanathan, Mani'
'Liu, Yi-Hung'
'Peng, Shie-Ming'
'Liu, Shiuh-Tzung'

_publ_section_title
;
 Synthesis of Substituted Quinazolin-4(3H)-imines From Aryldiazonium
 Salts, Nitriles and 2-Cyanoanilines via A Metal-Free Tandem Approach.
;
_journal_issue 21
_journal_name_full 'Organic letters'
_journal_page_first 5840
_journal_page_last 5843
_journal_paper_doi 10.1021/acs.orglett.7b02822
_journal_volume 19
_journal_year 2017
_chemical_formula_sum 'C18 H14 N3 O0.5 S'
_chemical_formula_weight 312.38
_chemical_name_systematic
; 
 ? 
;
_space_group_IT_number 2
_symmetry_cell_setting triclinic
_symmetry_space_group_name_Hall '-P 1'
_symmetry_space_group_name_H-M 'P -1'
_atom_sites_solution_hydrogens geom
_atom_sites_solution_primary direct
_atom_sites_solution_secondary difmap
_audit_creation_method SHELXL-97
_cell_angle_alpha 98.393(6)
_cell_angle_beta 113.578(7)
_cell_angle_gamma 95.939(7)
_cell_formula_units_Z 2
_cell_length_a 8.2595(7)
_cell_length_b 10.2305(8)
_cell_length_c 10.2370(6)
_cell_measurement_reflns_used 2116
_cell_measurement_temperature 200(2)
_cell_measurement_theta_max 76.2300
_cell_measurement_theta_min 4.4560
_cell_volume 771.71(11)
_computing_cell_refinement 'CrysAlisPro 1.171.38.41 (Rigaku OD, 2015)'
_computing_data_collection 'CrysAlisPro 1.171.38.41 (Rigaku OD, 2015)'
_computing_data_reduction 'CrysAlisPro 1.171.38.41 (Rigaku OD, 2015)'
_computing_molecular_graphics SHELXTL
_computing_publication_material SHELXTL
_computing_structure_refinement 'SHELXL-97 (Sheldrick, 1997)'
_computing_structure_solution 'SHELXS-97 (Sheldrick, 1990)'
_diffrn_ambient_temperature 200(2)
_diffrn_detector_area_resol_mean 10.2496
_diffrn_measured_fraction_theta_full 0.990
_diffrn_measured_fraction_theta_max 0.990
_diffrn_measurement_device_type 'Xcalibur, Atlas, Gemini'
_diffrn_radiation_monochromator graphite
_diffrn_radiation_source 'fine-focus sealed tube'
_diffrn_radiation_type CuK\a
_diffrn_radiation_wavelength 1.54178
_diffrn_reflns_av_R_equivalents 0.0346
_diffrn_reflns_av_sigmaI/netI 0.0557
_diffrn_reflns_limit_h_max 9
_diffrn_reflns_limit_h_min -9
_diffrn_reflns_limit_k_max 11
_diffrn_reflns_limit_k_min -12
_diffrn_reflns_limit_l_max 12
_diffrn_reflns_limit_l_min -10
_diffrn_reflns_number 4592
_diffrn_reflns_theta_full 67.98
_diffrn_reflns_theta_max 67.98
_diffrn_reflns_theta_min 4.44
_exptl_absorpt_coefficient_mu 1.884
_exptl_absorpt_correction_T_max 1.00000
_exptl_absorpt_correction_T_min 0.91062
_exptl_absorpt_correction_type multi-scan
_exptl_absorpt_process_details
; 
CrysAlisPro 1.171.38.46 (Rigaku Oxford Diffraction, 2015) 
Empirical absorption correction using spherical harmonics, 
 implemented in SCALE3 ABSPACK scaling algorithm. 
;
_exptl_crystal_density_diffrn 1.344
_exptl_crystal_density_method 'not measured'
_exptl_crystal_description plate
_exptl_crystal_F_000 326
_exptl_crystal_size_max 0.25
_exptl_crystal_size_mid 0.20
_exptl_crystal_size_min 0.15
_refine_diff_density_max 0.483
_refine_diff_density_min -0.344
_refine_diff_density_rms 0.067
_refine_ls_extinction_method none
_refine_ls_goodness_of_fit_ref 1.043
_refine_ls_hydrogen_treatment mixed
_refine_ls_matrix_type full
_refine_ls_number_parameters 217
_refine_ls_number_reflns 2779
_refine_ls_number_restraints 2
_refine_ls_restrained_S_all 1.043
_refine_ls_R_factor_all 0.0726
_refine_ls_R_factor_gt 0.0536
_refine_ls_shift/su_max 0.031
_refine_ls_shift/su_mean 0.001
_refine_ls_structure_factor_coef Fsqd
_refine_ls_weighting_details 'calc w=1/[\s^2^(Fo^2^)+(0.1000P)^2^+0.0000P] where P=(Fo^2^+2Fc^2^)/3'
_refine_ls_weighting_scheme calc
_refine_ls_wR_factor_gt 0.1469
_refine_ls_wR_factor_ref 0.1678
_reflns_number_gt 2094
_reflns_number_total 2779
_reflns_threshold_expression >2sigma(I)
_cod_data_source_file ol7b02822_si_002.cif
_cod_data_source_block ic18733
_cod_depositor_comments
;
The following automatic conversions were performed:

'_symmetry_cell_setting' value 'Triclinic' changed to 'triclinic'
according to
/home/data/users/saulius/crontab/automatic-downloads/rss-feeds/ACS/lib/dictionaries/cif_core.dic
dictionary named 'cif_core.dic' version 2.4.2 from 2011-04-26.

Automatic conversion script
Id: cif_fix_values 4973 2017-02-22 13:04:09Z antanas 

 Adding full bibliography for 1547673.cif.
;
_cod_original_cell_volume 771.71(10)
_cod_original_sg_symbol_H-M P-1
_cod_original_formula_sum 'C18 H14 N3 O0.50 S'
_cod_database_code 1547673

loop_
_symmetry_equiv_pos_as_xyz
'x, y, z'
'-x, -y, -z'

loop_
_atom_site_label
_atom_site_type_symbol
_atom_site_fract_x
_atom_site_fract_y
_atom_site_fract_z
_atom_site_U_iso_or_equiv
_atom_site_adp_type
_atom_site_occupancy
_atom_site_symmetry_multiplicity
_atom_site_calc_flag
_atom_site_refinement_flags
S1 S 0.17827(10) -0.04938(8) 0.23728(8) 0.0439(3) Uani 1 1 d .
N1 N 0.3135(3) 0.1245(2) 0.5053(2) 0.0327(5) Uani 1 1 d .
N2 N 0.7805(4) 0.4026(3) 0.7240(3) 0.0543(8) Uani 1 1 d .
H2 H 0.844(7) 0.414(5) 0.680(6) 0.081 Uiso 1 1 d .
N3 N 0.5708(3) 0.2528(2) 0.5086(2) 0.0333(5) Uani 1 1 d .
C1 C 0.1779(4) -0.0939(3) 0.0695(3) 0.0443(7) Uani 1 1 d .
H1A H 0.0960 -0.1663 -0.0045 0.053 Uiso 1 1 calc R
C2 C 0.3062(4) -0.0149(3) 0.0545(3) 0.0418(7) Uani 1 1 d .
H2A H 0.3253 -0.0255 -0.0317 0.050 Uiso 1 1 calc R
C3 C 0.4109(4) 0.0860(3) 0.1802(3) 0.0398(7) Uani 1 1 d .
H3A H 0.5068 0.1505 0.1869 0.048 Uiso 1 1 calc R
C4 C 0.3584(4) 0.0806(3) 0.2920(3) 0.0315(6) Uani 1 1 d .
C5 C 0.4164(3) 0.1561(3) 0.4425(3) 0.0296(5) Uani 1 1 d .
C6 C 0.3579(4) 0.1913(3) 0.6450(3) 0.0321(6) Uani 1 1 d .
C7 C 0.2401(4) 0.1622(3) 0.7094(3) 0.0369(6) Uani 1 1 d .
H7A H 0.1332 0.0976 0.6561 0.044 Uiso 1 1 calc R
C8 C 0.2784(4) 0.2265(3) 0.8486(3) 0.0383(6) Uani 1 1 d .
H8A H 0.1971 0.2072 0.8905 0.046 Uiso 1 1 calc R
C9 C 0.4362(5) 0.3200(3) 0.9284(3) 0.0423(7) Uani 1 1 d .
H9A H 0.4628 0.3633 1.0251 0.051 Uiso 1 1 calc R
C10 C 0.5539(4) 0.3500(3) 0.8675(3) 0.0405(7) Uani 1 1 d .
H10A H 0.6619 0.4131 0.9228 0.049 Uiso 1 1 calc R
C11 C 0.5146(4) 0.2879(3) 0.7252(3) 0.0347(6) Uani 1 1 d .
C12 C 0.6340(4) 0.3197(3) 0.6553(3) 0.0373(6) Uani 1 1 d .
C13 C 0.6834(4) 0.2844(3) 0.4358(3) 0.0330(6) Uani 1 1 d .
C14 C 0.6686(4) 0.3977(3) 0.3746(3) 0.0402(7) Uani 1 1 d .
H14A H 0.5855 0.4535 0.3799 0.048 Uiso 1 1 calc R
C15 C 0.7787(5) 0.4273(3) 0.3052(3) 0.0461(7) Uani 1 1 d .
H15A H 0.7716 0.5048 0.2636 0.055 Uiso 1 1 calc R
C16 C 0.8975(4) 0.3454(4) 0.2966(3) 0.0484(8) Uani 1 1 d .
H16A H 0.9695 0.3654 0.2468 0.058 Uiso 1 1 calc R
C17 C 0.9130(4) 0.2342(4) 0.3600(4) 0.0464(7) Uani 1 1 d .
H17A H 0.9960 0.1784 0.3547 0.056 Uiso 1 1 calc R
C18 C 0.8054(4) 0.2044(3) 0.4321(3) 0.0386(6) Uani 1 1 d .
H18A H 0.8169 0.1294 0.4780 0.046 Uiso 1 1 calc R
O1 O 0.9371(8) 0.6110(7) 0.9806(6) 0.0706(18) Uani 0.50 1 d PD
H1 H 0.865(13) 0.561(11) 0.899(7) 0.106 Uiso 0.50 1 d PD
H3 H 1.016(13) 0.590(13) 1.055(9) 0.106 Uiso 0.50 1 d PD

loop_
_atom_site_aniso_label
_atom_site_aniso_U_11
_atom_site_aniso_U_22
_atom_site_aniso_U_33
_atom_site_aniso_U_23
_atom_site_aniso_U_13
_atom_site_aniso_U_12
S1 0.0423(4) 0.0514(5) 0.0332(4) -0.0021(3) 0.0193(3) -0.0116(3)
N1 0.0327(11) 0.0359(12) 0.0301(11) 0.0050(9) 0.0157(9) 0.0009(9)
N2 0.0535(16) 0.0574(17) 0.0453(15) -0.0124(13) 0.0296(13) -0.0226(14)
N3 0.0367(12) 0.0338(12) 0.0340(12) 0.0059(9) 0.0212(10) 0.0013(10)
C1 0.0487(16) 0.0471(17) 0.0298(14) -0.0038(12) 0.0159(12) -0.0026(13)
C2 0.0468(16) 0.0524(17) 0.0260(13) 0.0048(12) 0.0169(12) 0.0060(14)
C3 0.0449(15) 0.0427(16) 0.0298(13) 0.0023(12) 0.0181(12) -0.0031(13)
C4 0.0323(12) 0.0328(13) 0.0322(13) 0.0075(10) 0.0166(10) 0.0037(10)
C5 0.0289(12) 0.0309(12) 0.0310(13) 0.0087(10) 0.0137(10) 0.0055(10)
C6 0.0349(13) 0.0339(13) 0.0299(13) 0.0071(10) 0.0158(11) 0.0063(11)
C7 0.0353(14) 0.0400(15) 0.0369(14) 0.0075(11) 0.0187(11) -0.0010(12)
C8 0.0445(15) 0.0422(15) 0.0355(14) 0.0083(12) 0.0243(12) 0.0072(12)
C9 0.0547(17) 0.0453(16) 0.0320(14) 0.0054(12) 0.0247(13) 0.0074(14)
C10 0.0435(15) 0.0396(15) 0.0335(14) -0.0041(11) 0.0177(12) -0.0029(12)
C11 0.0397(14) 0.0320(13) 0.0376(14) 0.0079(11) 0.0216(12) 0.0061(11)
C12 0.0405(15) 0.0356(14) 0.0342(14) 0.0006(11) 0.0183(12) -0.0013(12)
C13 0.0352(13) 0.0335(13) 0.0295(12) 0.0016(10) 0.0170(11) -0.0053(11)
C14 0.0444(15) 0.0367(15) 0.0444(15) 0.0114(12) 0.0231(13) 0.0052(12)
C15 0.0533(18) 0.0430(16) 0.0421(16) 0.0119(13) 0.0223(14) -0.0048(14)
C16 0.0450(16) 0.061(2) 0.0393(15) 0.0071(14) 0.0243(13) -0.0114(15)
C17 0.0412(16) 0.0548(19) 0.0483(17) 0.0076(14) 0.0259(14) 0.0054(14)
C18 0.0432(15) 0.0367(14) 0.0381(14) 0.0099(11) 0.0198(12) 0.0022(12)
O1 0.068(3) 0.071(4) 0.063(3) -0.024(3) 0.040(3) -0.025(3)

loop_
_atom_type_symbol
_atom_type_description
_atom_type_scat_dispersion_real
_atom_type_scat_dispersion_imag
_atom_type_scat_source
C C 0.0181 0.0091 'International Tables Vol C Tables 4.2.6.8 and 6.1.1.4'
H H 0.0000 0.0000 'International Tables Vol C Tables 4.2.6.8 and 6.1.1.4'
N N 0.0311 0.0180 'International Tables Vol C Tables 4.2.6.8 and 6.1.1.4'
O O 0.0492 0.0322 'International Tables Vol C Tables 4.2.6.8 and 6.1.1.4'
S S 0.3331 0.5567 'International Tables Vol C Tables 4.2.6.8 and 6.1.1.4'

loop_
_geom_angle_atom_site_label_1
_geom_angle_atom_site_label_2
_geom_angle_atom_site_label_3
_geom_angle
C1 S1 C4 92.09(14)
C5 N1 C6 118.7(2)
C5 N3 C12 121.6(2)
C5 N3 C13 122.2(2)
C12 N3 C13 116.0(2)
C2 C1 S1 112.2(2)
C1 C2 C3 113.2(3)
C4 C3 C2 112.7(3)
C3 C4 C5 136.4(3)
C3 C4 S1 109.8(2)
C5 C4 S1 113.77(19)
N1 C5 N3 123.7(2)
N1 C5 C4 115.3(2)
N3 C5 C4 121.0(2)
N1 C6 C11 122.8(2)
N1 C6 C7 118.4(2)
C11 C6 C7 118.9(3)
C8 C7 C6 120.5(3)
C7 C8 C9 120.2(3)
C10 C9 C8 120.3(3)
C9 C10 C11 120.1(3)
C10 C11 C6 120.0(3)
C10 C11 C12 121.7(3)
C6 C11 C12 118.3(3)
N2 C12 N3 124.2(3)
N2 C12 C11 121.1(3)
N3 C12 C11 114.7(2)
C18 C13 C14 121.6(3)
C18 C13 N3 119.5(3)
C14 C13 N3 119.0(3)
C13 C14 C15 118.4(3)
C16 C15 C14 120.6(3)
C15 C16 C17 120.4(3)
C16 C17 C18 119.6(3)
C13 C18 C17 119.3(3)

loop_
_geom_bond_atom_site_label_1
_geom_bond_atom_site_label_2
_geom_bond_distance
S1 C1 1.710(3)
S1 C4 1.733(3)
N1 C5 1.297(3)
N1 C6 1.375(4)
N2 C12 1.269(4)
N3 C5 1.384(4)
N3 C12 1.412(4)
N3 C13 1.445(3)
C1 C2 1.338(5)
C2 C3 1.417(4)
C3 C4 1.382(4)
C4 C5 1.478(4)
C6 C11 1.405(4)
C6 C7 1.407(4)
C7 C8 1.373(4)
C8 C9 1.394(4)
C9 C10 1.381(4)
C10 C11 1.394(4)
C11 C12 1.469(4)
C13 C18 1.371(4)
C13 C14 1.390(4)
C14 C15 1.395(4)
C15 C16 1.375(5)
C16 C17 1.382(5)
C17 C18 1.400(4)
